data_2106421
loop_
_publ_author_name
'Punte, G.'
'Rigotti, G.'
'Podjarny, A.D.'
'Rivero, B.E.'

_publ_section_title
;
 Structure of Calcium Nitroprusside Tetrahydrate
;
_journal_name_full 'Acta Crystallographica B (24,1968-38,1982)'
_journal_page_first 1472
_journal_page_last 1475
_journal_volume 36
_journal_year 1980
_chemical_formula_sum 'C5 H8 Ca Fe N6 O5'
_chemical_name_systematic 'Ca (Fe (C N)5 (N O)) (H2 O)4'
_space_group_IT_number 2
_symmetry_space_group_name_Hall '-P 1'
_symmetry_space_group_name_H-M 'P -1'
_cell_angle_alpha 78.17
_cell_angle_beta 68.28
_cell_angle_gamma 78.57
_cell_formula_units_Z 2
_cell_length_a 7.68
_cell_length_b 9.02
_cell_length_c 10.33
_cell_volume 644.759
_citation_journal_id_ASTM ACBCAR
_cod_data_source_file Punte_ACBCAR_1980_980.cif
_cod_data_source_block C5H8Ca1Fe1N6O5
_cod_original_cell_volume 644.7585
_cod_original_formula_sum 'C5 H8 Ca1 Fe1 N6 O5'
_cod_database_code 2106421

loop_
_symmetry_equiv_pos_as_xyz
x,y,z
-x,-y,-z

loop_
_atom_site_label
_atom_site_type_symbol
_atom_site_fract_x
_atom_site_fract_y
_atom_site_fract_z
_atom_site_occupancy
_atom_site_U_iso_or_equiv
H6 H+1 -0.048 0.1548 0.0477 1 0.0
C1 C+2 0.5185 0.3414 0.2017 1 0.0
Fe1 Fe+3 0.371 0.2049 0.1766 1 0.0
H5 H+1 -0.0954 0.322 0.0271 1 0.0
N1 N-3 0.6071 0.4166 0.2204 1 0.0
O3 O-2 0.8571 0.364 0.6094 1 0.0
N5 N-3 0.2185 0.1494 0.5017 1 0.0
O4 O-2 -0.0403 0.239 -0.0162 1 0.0
N2 N-3 0.6913 -0.0512 0.2043 1 0.0
O2 O-2 0.6632 0.6174 0.3883 1 0.0
Ca1 Ca+2 0.0691 0.2515 -0.2671 1 0.0
C5 C+2 0.274 0.1682 0.38 1 0.0
C2 C+2 0.5706 0.0407 0.1928 1 0.0
H2 H+1 0.5436 0.6773 0.406 1 0.0
C4 C+2 0.1651 0.3718 0.1944 1 0.0
H1 H+1 0.6555 0.5483 0.3284 1 0.0
H8 H+1 0.7179 0.2521 0.3809 1 0.0
O5 O-2 0.7066 0.2156 0.4713 1 0.0
O1 O-2 0.5152 0.2641 -0.1175 1 0.0
H3 H+1 0.8067 0.4656 0.6065 1 0.0
H7 H+1 0.7386 0.1042 0.4757 1 0.0
N4 N-3 0.0521 0.4775 0.207 1 0.0
C3 C+2 0.209 0.0578 0.1902 1 0.0
H4 H+1 0.8268 0.3162 0.5541 1 0.0
N3 N-3 0.1143 -0.0302 0.202 1 0.0
N6 N+2 0.4557 0.2381 0.0013 1 0.0
